data_2235910
loop_
_publ_author_name
'Edgeley, David S.'
'Jenkinson, Sarah F.'
'Lenagh-Snow, Gabriel'
'Rutherford, Catherine'
'Fleet, George W. J.'
'Thompson, Amber L.'

_publ_section_title
;
 <i>N</i>-Benzyl-3,5-dideoxy-3,5-imino-1,2-<i>O</i>-isopropylidene-\b-<small>L</small>-lyxofuranose
;
_journal_coeditor_code LH5500
_journal_issue 8
_journal_name_full 'Acta Crystallographica Section E'
_journal_page_first o2410
_journal_paper_doi 10.1107/S1600536812030656
_journal_volume 68
_journal_year 2012
_chemical_formula_iupac 'C15 H19 N1 O3'
_chemical_formula_moiety 'C15 H19 N1 O3'
_chemical_formula_sum 'C15 H19 N O3'
_chemical_formula_weight 261.32
_chemical_name_systematic
;
<i>N</i>-Benzyl-3,5-dideoxy-3,5-imino-1,2-<i>O</i>-isopropylidene-
\b-L-lyxofuranose
;
_space_group_IT_number 4
_symmetry_cell_setting monoclinic
_symmetry_space_group_name_Hall 'P 2yb'
_symmetry_space_group_name_H-M 'P 1 21 1'
_atom_sites_solution_hydrogens difmap
_atom_sites_solution_primary direct
_cell_angle_alpha 90
_cell_angle_beta 106.9544(8)
_cell_angle_gamma 90
_cell_formula_units_Z 2
_cell_length_a 9.1674(2)
_cell_length_b 5.75510(10)
_cell_length_c 13.1112(3)
_cell_measurement_reflns_used 1627
_cell_measurement_temperature 150
_cell_measurement_theta_max 27
_cell_measurement_theta_min 5
_cell_volume 661.67(2)
_computing_cell_refinement 'DENZO and SCALEPACK (Otwinowski & Minor, 1997)'
_computing_data_collection 'COLLECT (Nonius, 2001)'
_computing_data_reduction 'DENZO and SCALEPACK (Otwinowski & Minor, 1997)'
_computing_molecular_graphics 'CAMERON (Watkin <i>et al.</i>, 1996)'
_computing_publication_material 'CRYSTALS (Betteridge <i>et al.</i>, 2003)'
_computing_structure_refinement 'CRYSTALS (Betteridge <i>et al.</i>, 2003)'
_computing_structure_solution 'SIR92 (Altomare <i>et al.</i>, 1994)'
_diffrn_ambient_temperature 150
_diffrn_measured_fraction_theta_full 0.988
_diffrn_measured_fraction_theta_max 0.987
_diffrn_measurement_device Area
_diffrn_measurement_device_type 'Nonius KappaCCD'
_diffrn_measurement_method \w
_diffrn_radiation_monochromator graphite
_diffrn_radiation_type 'Mo K\a'
_diffrn_radiation_wavelength 0.71073
_diffrn_reflns_av_R_equivalents 0.014
_diffrn_reflns_limit_h_max 11
_diffrn_reflns_limit_h_min -11
_diffrn_reflns_limit_k_max 6
_diffrn_reflns_limit_k_min -7
_diffrn_reflns_limit_l_max 16
_diffrn_reflns_limit_l_min -16
_diffrn_reflns_number 13110
_diffrn_reflns_theta_full 26.892
_diffrn_reflns_theta_max 27.441
_diffrn_reflns_theta_min 5.356
_diffrn_standards_number 0
_exptl_absorpt_coefficient_mu 0.091
_exptl_absorpt_correction_T_max 0.99
_exptl_absorpt_correction_T_min 0.94
_exptl_absorpt_correction_type multi-scan
_exptl_absorpt_process_details '(DENZO and SCALEPACK; Otwinowski & Minor, 1997)'
_exptl_crystal_colour colourless
_exptl_crystal_density_diffrn 1.312
_exptl_crystal_density_method 'not measured'
_exptl_crystal_description plate
_exptl_crystal_F_000 280
_exptl_crystal_size_max 0.240
_exptl_crystal_size_mid 0.230
_exptl_crystal_size_min 0.070
_refine_diff_density_max 0.17
_refine_diff_density_min -0.18
_refine_ls_extinction_method None
_refine_ls_goodness_of_fit_ref 0.9426
_refine_ls_hydrogen_treatment constr
_refine_ls_matrix_type full
_refine_ls_number_parameters 172
_refine_ls_number_reflns 1638
_refine_ls_number_restraints 1
_refine_ls_R_factor_all 0.0354
_refine_ls_R_factor_gt 0.0333
_refine_ls_shift/su_max 0.0003286
_refine_ls_shift/su_mean 0.0000306
_refine_ls_structure_factor_coef Fsqd
_refine_ls_weighting_details
;
 Method, part 1, Chebychev polynomial, (Watkin, 1994, Prince, 1982)
 [weight] = 1.0/[A~0~*T~0~(x)+A~1~*T~1~(x) ... +A~n-1~]*T~n-1~(x)]
 where A~i~ are the Chebychev coefficients listed below and x= Fcalc/Fmax
 Method = Robust Weighting (Prince, 1982)
 W = [weight] * [1-(deltaF/6*sigmaF)^2^]^2^
 A~i~ are:
 22.1 34.0 17.6 5.07
;
_refine_ls_weighting_scheme calc
_refine_ls_wR_factor_all 0.0872
_refine_ls_wR_factor_gt 0.0839
_refine_ls_wR_factor_ref 0.0872
_reflns_number_gt 1544
_reflns_number_total 1638
_reflns_threshold_expression I>2\s(I)
_cod_data_source_file lh5500.cif
_cod_data_source_block I
_cod_original_sg_symbol_H-M 'P 21'
_cod_original_formula_sum 'C15 H19 N1 O3'
_cod_database_code 2235910
_cod_database_fobs_code 2235910

loop_
_symmetry_equiv_pos_as_xyz
x,y,z
-x,y+1/2,-z

loop_
_atom_site_type_symbol
_atom_site_label
_atom_site_fract_x
_atom_site_fract_y
_atom_site_fract_z
_atom_site_U_iso_or_equiv
_atom_site_adp_type
_atom_site_occupancy
O O1 0.09793(13) 0.5625(2) 0.84062(10) 0.0269 Uani 1.0000
C C2 0.25050(17) 0.6293(3) 0.89568(13) 0.0260 Uani 1.0000
C C3 0.35745(18) 0.6618(3) 0.82587(13) 0.0262 Uani 1.0000
N N4 0.31206(15) 0.5481(3) 0.72006(11) 0.0264 Uani 1.0000
C C5 0.45568(19) 0.4116(4) 0.74729(15) 0.0318 Uani 1.0000
C C6 0.48402(19) 0.4783(3) 0.86494(14) 0.0292 Uani 1.0000
O O7 0.42651(14) 0.3113(3) 0.92411(10) 0.0319 Uani 1.0000
C C8 0.31601(19) 0.4200(3) 0.96665(14) 0.0284 Uani 1.0000
O O9 0.19278(13) 0.2728(3) 0.96037(10) 0.0313 Uani 1.0000
C C10 0.07349(18) 0.3246(3) 0.86343(14) 0.0274 Uani 1.0000
C C11 0.0820(2) 0.1650(3) 0.77364(14) 0.0306 Uani 1.0000
C C12 -0.07829(19) 0.3058(4) 0.88768(15) 0.0333 Uani 1.0000
C C13 0.2813(2) 0.6967(3) 0.62624(14) 0.0309 Uani 1.0000
C C14 0.2617(2) 0.5526(4) 0.52659(14) 0.0288 Uani 1.0000
C C15 0.3343(2) 0.6152(4) 0.45124(14) 0.0320 Uani 1.0000
C C16 0.3150(2) 0.4828(4) 0.35950(14) 0.0353 Uani 1.0000
C C17 0.2236(2) 0.2866(4) 0.34202(15) 0.0346 Uani 1.0000
C C18 0.1518(2) 0.2208(4) 0.41731(16) 0.0379 Uani 1.0000
C C19 0.1714(2) 0.3523(4) 0.50899(15) 0.0343 Uani 1.0000
H H21 0.2489 0.7722 0.9365 0.0300 Uiso 1.0000
H H31 0.3962 0.8232 0.8266 0.0305 Uiso 1.0000
H H51 0.4416 0.2480 0.7305 0.0388 Uiso 1.0000
H H52 0.5313 0.4779 0.7148 0.0374 Uiso 1.0000
H H61 0.5871 0.5325 0.9042 0.0348 Uiso 1.0000
H H81 0.3666 0.4639 1.0430 0.0337 Uiso 1.0000
H H112 0.0678 0.0054 0.7931 0.0457 Uiso 1.0000
H H113 0.0002 0.2059 0.7092 0.0453 Uiso 1.0000
H H111 0.1807 0.1782 0.7612 0.0454 Uiso 1.0000
H H121 -0.0909 0.1489 0.9112 0.0506 Uiso 1.0000
H H123 -0.1589 0.3444 0.8220 0.0494 Uiso 1.0000
H H122 -0.0782 0.4156 0.9454 0.0507 Uiso 1.0000
H H132 0.1871 0.7872 0.6208 0.0373 Uiso 1.0000
H H131 0.3679 0.8067 0.6310 0.0372 Uiso 1.0000
H H151 0.3977 0.7507 0.4630 0.0386 Uiso 1.0000
H H161 0.3646 0.5290 0.3064 0.0422 Uiso 1.0000
H H171 0.2100 0.2000 0.2782 0.0423 Uiso 1.0000
H H181 0.0896 0.0854 0.4067 0.0458 Uiso 1.0000
H H191 0.1208 0.3077 0.5589 0.0420 Uiso 1.0000

loop_
_atom_site_aniso_label
_atom_site_aniso_U_11
_atom_site_aniso_U_22
_atom_site_aniso_U_33
_atom_site_aniso_U_12
_atom_site_aniso_U_13
_atom_site_aniso_U_23
O1 0.0214(5) 0.0238(6) 0.0331(6) 0.0007(5) 0.0041(4) 0.0028(5)
C2 0.0234(7) 0.0239(8) 0.0291(7) -0.0006(6) 0.0051(6) -0.0014(7)
C3 0.0234(7) 0.0242(8) 0.0299(7) -0.0018(6) 0.0063(6) -0.0014(6)
N4 0.0255(6) 0.0246(7) 0.0293(7) -0.0002(6) 0.0081(5) -0.0014(6)
C5 0.0287(8) 0.0290(9) 0.0385(9) 0.0023(7) 0.0108(7) -0.0040(8)
C6 0.0225(7) 0.0289(9) 0.0349(8) -0.0002(7) 0.0063(6) -0.0003(7)
O7 0.0293(6) 0.0270(6) 0.0393(6) 0.0054(5) 0.0100(5) 0.0060(6)
C8 0.0251(7) 0.0274(9) 0.0313(8) 0.0014(7) 0.0058(6) 0.0036(7)
O9 0.0264(6) 0.0333(7) 0.0311(6) -0.0017(5) 0.0034(5) 0.0078(5)
C10 0.0248(7) 0.0257(8) 0.0299(8) -0.0007(7) 0.0054(6) 0.0049(7)
C11 0.0291(8) 0.0254(8) 0.0361(8) -0.0019(7) 0.0077(7) 0.0013(7)
C12 0.0264(7) 0.0366(10) 0.0376(8) -0.0030(8) 0.0105(6) 0.0037(8)
C13 0.0365(8) 0.0249(8) 0.0318(8) -0.0035(8) 0.0106(7) -0.0007(7)
C14 0.0268(7) 0.0279(9) 0.0307(8) 0.0010(7) 0.0066(6) -0.0015(7)
C15 0.0289(8) 0.0330(10) 0.0326(8) -0.0028(8) 0.0069(6) 0.0022(7)
C16 0.0307(8) 0.0430(12) 0.0337(9) 0.0009(8) 0.0116(7) 0.0003(8)
C17 0.0306(8) 0.0374(10) 0.0342(8) 0.0042(8) 0.0070(7) -0.0071(8)
C18 0.0374(9) 0.0322(10) 0.0447(10) -0.0062(8) 0.0129(8) -0.0080(9)
C19 0.0357(9) 0.0317(10) 0.0379(9) -0.0066(8) 0.0147(7) -0.0034(8)

loop_
_atom_type_symbol
_atom_type_scat_Cromer_Mann_a1
_atom_type_scat_Cromer_Mann_a2
_atom_type_scat_Cromer_Mann_a3
_atom_type_scat_Cromer_Mann_a4
_atom_type_scat_Cromer_Mann_b1
_atom_type_scat_Cromer_Mann_b2
_atom_type_scat_Cromer_Mann_b3
_atom_type_scat_Cromer_Mann_b4
_atom_type_scat_Cromer_Mann_c
_atom_type_scat_dispersion_real
_atom_type_scat_dispersion_imag
_atom_type_scat_source
C 2.3100 1.0200 1.5886 0.8650 20.8439 10.2075 0.5687 51.6512 0.2156 0.0033 0.0016 'International Tables Vol C 4.2.6.8 and 6.1.1.4'
H 0.4930 0.3229 0.1402 0.0408 10.5109 26.1257 3.1424 57.7998 0.0030 0.0000 0.0000 'International Tables Vol C 4.2.6.8 and 6.1.1.4'
N 12.2126 3.1322 2.0125 1.1663 0.0057 9.8933 28.9975 0.5826 -11.5290 0.0061 0.0033 'International Tables Vol C 4.2.6.8 and 6.1.1.4'
O 3.0485 2.2868 1.5463 0.8670 13.2771 5.7011 0.3239 32.9089 0.2508 0.0106 0.0060 'International Tables Vol C 4.2.6.8 and 6.1.1.4'

loop_
_geom_angle_atom_site_label_1
_geom_angle_atom_site_label_2
_geom_angle_atom_site_label_3
_geom_angle
_geom_angle_publ_flag
C2 O1 C10 109.99(13) no
O1 C2 C3 115.67(13) no
O1 C2 C8 104.34(14) no
C3 C2 C8 104.59(14) no
O1 C2 H21 109.4 no
C3 C2 H21 109.7 no
C8 C2 H21 113.1 no
C2 C3 N4 116.83(13) no
C2 C3 C6 105.56(14) no
N4 C3 C6 89.27(13) no
C2 C3 H31 113.4 no
N4 C3 H31 115.1 no
C6 C3 H31 113.9 no
C3 N4 C5 91.22(12) no
C3 N4 C13 117.65(15) no
C5 N4 C13 116.97(14) no
N4 C5 C6 89.30(13) no
N4 C5 H51 114.2 no
C6 C5 H51 116.3 no
N4 C5 H52 112.1 no
C6 C5 H52 113.7 no
H51 C5 H52 109.9 no
C3 C6 C5 86.95(13) no
C3 C6 O7 106.25(13) no
C5 C6 O7 113.33(15) no
C3 C6 H61 118.1 no
C5 C6 H61 117.3 no
O7 C6 H61 112.3 no
C6 O7 C8 109.39(14) no
C2 C8 O7 107.62(14) no
C2 C8 O9 105.91(13) no
O7 C8 O9 111.33(16) no
C2 C8 H81 113.1 no
O7 C8 H81 108.9 no
O9 C8 H81 110.0 no
C8 O9 C10 108.58(13) no
O9 C10 O1 104.85(14) no
O9 C10 C11 111.18(15) no
O1 C10 C11 111.77(14) no
O9 C10 C12 107.79(14) no
O1 C10 C12 108.68(15) no
C11 C10 C12 112.21(15) no
C10 C11 H112 109.1 no
C10 C11 H113 108.9 no
H112 C11 H113 109.0 no
C10 C11 H111 110.3 no
H112 C11 H111 108.8 no
H113 C11 H111 110.7 no
C10 C12 H121 109.5 no
C10 C12 H123 107.6 no
H121 C12 H123 111.0 no
C10 C12 H122 108.6 no
H121 C12 H122 109.0 no
H123 C12 H122 111.1 no
N4 C13 C14 110.62(16) no
N4 C13 H132 108.6 no
C14 C13 H132 110.1 no
N4 C13 H131 111.3 no
C14 C13 H131 107.0 no
H132 C13 H131 109.2 no
C13 C14 C15 120.71(17) no
C13 C14 C19 120.65(16) no
C15 C14 C19 118.64(17) no
C14 C15 C16 120.39(18) no
C14 C15 H151 119.4 no
C16 C15 H151 120.3 no
C15 C16 C17 120.55(17) no
C15 C16 H161 120.0 no
C17 C16 H161 119.4 no
C16 C17 C18 119.59(18) no
C16 C17 H171 119.4 no
C18 C17 H171 121.0 no
C17 C18 C19 119.92(19) no
C17 C18 H181 120.5 no
C19 C18 H181 119.6 no
C14 C19 C18 120.89(17) no
C14 C19 H191 119.8 no
C18 C19 H191 119.3 no

loop_
_geom_bond_atom_site_label_1
_geom_bond_atom_site_label_2
_geom_bond_distance
_geom_bond_publ_flag
O1 C2 1.4271(19) no
O1 C10 1.433(2) no
C2 C3 1.535(2) no
C2 C8 1.534(2) no
C2 H21 0.984 no
C3 N4 1.480(2) no
C3 C6 1.542(2) no
C3 H31 0.994 no
N4 C5 1.484(2) no
N4 C13 1.457(2) no
C5 C6 1.536(2) no
C5 H51 0.967 no
C5 H52 0.990 no
C6 O7 1.429(2) no
C6 H61 0.986 no
O7 C8 1.435(2) no
C8 O9 1.395(2) no
C8 H81 1.005 no
O9 C10 1.4456(19) no
C10 C11 1.513(3) no
C10 C12 1.519(2) no
C11 H112 0.972 no
C11 H113 0.981 no
C11 H111 0.967 no
C12 H121 0.972 no
C12 H123 0.983 no
C12 H122 0.985 no
C13 C14 1.513(2) no
C13 H132 0.993 no
C13 H131 1.003 no
C14 C15 1.390(2) no
C14 C19 1.399(3) no
C15 C16 1.391(3) no
C15 H151 0.957 no
C16 C17 1.385(3) no
C16 H161 0.974 no
C17 C18 1.389(3) no
C17 H171 0.950 no
C18 C19 1.387(3) no
C18 H181 0.952 no
C19 H191 0.941 no

loop_
_geom_hbond_atom_site_label_D
_geom_hbond_atom_site_label_H
_geom_hbond_atom_site_label_A
_geom_hbond_distance_DH
_geom_hbond_distance_HA
_geom_hbond_distance_DA
_geom_hbond_angle_DHA
_geom_hbond_publ_flag
C11 H111 N4 0.967 2.579 3.266(3) 128.06 no

loop_
_cod_related_entry_id
_cod_related_entry_database
_cod_related_entry_code
1 ChemSpider 30657987
